data_4337086
loop_
_publ_author_name
'Qin, Jianhua'
'Jia, Yanyuan'
'Li, Huijun'
'Zhao, Bei'
'Wu, Dongqing'
'Zang, Shuangquan'
'Hou, Hongwei'
'Fan, Yaoting'

_publ_section_title
;
 Conversion from a heterochiral [2 + 2] coaxially nested double-helical
 column to a cationic spiral staircase stimulated by an ionic liquid
 anion.
;
_journal_issue 2
_journal_name_full 'Inorganic chemistry'
_journal_page_first 685
_journal_page_last 687
_journal_paper_doi 10.1021/ic402598p
_journal_volume 53
_journal_year 2014
_chemical_formula_sum 'C42 H40 Mn4 N22 O15'
_chemical_formula_weight 1312.72
_chemical_name_systematic
;

 ?

;
_space_group_IT_number 86
_symmetry_cell_setting tetragonal
_symmetry_space_group_name_Hall '-P 4bc'
_symmetry_space_group_name_H-M 'P 42/n :2'
_atom_sites_solution_hydrogens geom
_atom_sites_solution_primary direct
_atom_sites_solution_secondary difmap
_audit_creation_method SHELXL-97
_cell_angle_alpha 90.00
_cell_angle_beta 90.00
_cell_angle_gamma 90.00
_cell_formula_units_Z 4
_cell_length_a 22.671(4)
_cell_length_b 22.671(4)
_cell_length_c 10.073(3)
_cell_measurement_reflns_used 4682
_cell_measurement_temperature 296(2)
_cell_measurement_theta_max 22.78
_cell_measurement_theta_min 2.54
_cell_volume 5177(2)
_computing_cell_refinement 'Bruker SMART'
_computing_data_collection 'Bruker SMART'
_computing_data_reduction 'Bruker SAINT'
_computing_molecular_graphics 'Bruker SHELXTL'
_computing_publication_material 'Bruker SHELXTL'
_computing_structure_refinement 'SHELXL-97 (Sheldrick, 1997)'
_computing_structure_solution 'SHELXS-97 (Sheldrick, 1990)'
_diffrn_ambient_temperature 296(2)
_diffrn_measured_fraction_theta_full 0.989
_diffrn_measured_fraction_theta_max 0.989
_diffrn_measurement_device_type 'CCD area detector'
_diffrn_measurement_method 'phi and omega scans'
_diffrn_radiation_monochromator graphite
_diffrn_radiation_source 'fine-focus sealed tube'
_diffrn_radiation_type MoK\a
_diffrn_radiation_wavelength 0.71073
_diffrn_reflns_av_R_equivalents 0.0662
_diffrn_reflns_av_sigmaI/netI 0.0386
_diffrn_reflns_limit_h_max 27
_diffrn_reflns_limit_h_min -27
_diffrn_reflns_limit_k_max 27
_diffrn_reflns_limit_k_min -27
_diffrn_reflns_limit_l_max 12
_diffrn_reflns_limit_l_min -12
_diffrn_reflns_number 37104
_diffrn_reflns_theta_full 25.49
_diffrn_reflns_theta_max 25.49
_diffrn_reflns_theta_min 2.54
_exptl_absorpt_coefficient_mu 1.044
_exptl_absorpt_correction_T_max 0.7856
_exptl_absorpt_correction_T_min 0.6465
_exptl_absorpt_correction_type multi-scan
_exptl_absorpt_process_details SADABS
_exptl_crystal_colour YELLOW
_exptl_crystal_density_diffrn 1.684
_exptl_crystal_density_method 'not measured'
_exptl_crystal_description BLOCK
_exptl_crystal_F_000 2664
_exptl_crystal_size_max 0.46
_exptl_crystal_size_mid 0.26
_exptl_crystal_size_min 0.24
_refine_diff_density_max 0.949
_refine_diff_density_min -0.771
_refine_diff_density_rms 0.100
_refine_ls_extinction_method none
_refine_ls_goodness_of_fit_ref 1.026
_refine_ls_hydrogen_treatment constr
_refine_ls_matrix_type full
_refine_ls_number_parameters 379
_refine_ls_number_reflns 4769
_refine_ls_number_restraints 132
_refine_ls_restrained_S_all 1.074
_refine_ls_R_factor_all 0.0951
_refine_ls_R_factor_gt 0.0654
_refine_ls_shift/su_max 0.001
_refine_ls_shift/su_mean 0.000
_refine_ls_structure_factor_coef Fsqd
_refine_ls_weighting_details 'calc w=1/[\s^2^(Fo^2^)+(0.1171P)^2^+8.7127P] where P=(Fo^2^+2Fc^2^)/3'
_refine_ls_weighting_scheme calc
_refine_ls_wR_factor_gt 0.1744
_refine_ls_wR_factor_ref 0.2037
_reflns_number_gt 3296
_reflns_number_total 4769
_reflns_threshold_expression >2sigma(I)
_cod_data_source_file ic402598p_si_002.cif
_cod_data_source_block 1
_cod_depositor_comments
;
The following automatic conversions were performed:

'_symmetry_cell_setting' value 'Tetragonal' changed to 'tetragonal'
according to
/usr/data/users/saulius/automatic-downloads/current/ACS/lib/dictionaries/cif_core.dic
dictionary named 'cif_core.dic' version 2.4.2 from
2011-04-26.

'_exptl_absorpt_correction_type' value 'MULTI-SCAN'
changed to 'multi-scan' according to
/usr/data/users/saulius/automatic-downloads/current/ACS/lib/dictionaries/cif_core.dic
dictionary named 'cif_core.dic' version 2.4.2 from
2011-04-26.

'_refine_ls_hydrogen_treatment' value 'CONSTR' changed
to 'constr' according to
/usr/data/users/saulius/automatic-downloads/current/ACS/lib/dictionaries/cif_core.dic
dictionary named 'cif_core.dic' version 2.4.2 from 2011-04-26.

Automatic conversion script
Id: cif_fix_values 2281 2013-09-26 08:29:07Z andrius 
;
_cod_original_sg_symbol_H-M P4(2)/n
_cod_database_code 4337086

loop_
_symmetry_equiv_pos_as_xyz
'x, y, z'
'-x+1/2, -y+1/2, z'
'-y, x+1/2, z+1/2'
'y+1/2, -x, z+1/2'
'-x, -y, -z'
'x-1/2, y-1/2, -z'
'y, -x-1/2, -z-1/2'
'-y-1/2, x, -z-1/2'

loop_
_atom_site_label
_atom_site_type_symbol
_atom_site_fract_x
_atom_site_fract_y
_atom_site_fract_z
_atom_site_U_iso_or_equiv
_atom_site_adp_type
_atom_site_occupancy
_atom_site_symmetry_multiplicity
_atom_site_calc_flag
_atom_site_refinement_flags
Mn1 Mn 0.95921(4) 0.26927(3) 1.02186(9) 0.0433(3) Uani 1 1 d .
Mn2 Mn 0.93353(3) 0.11157(3) 0.75727(8) 0.0392(3) Uani 1 1 d .
O1 O 0.9035(3) 0.2012(3) 0.7143(7) 0.107(2) Uani 1 1 d U
O2 O 0.8966(3) 0.2782(4) 0.8647(8) 0.117(2) Uani 1 1 d U
O3 O 0.7372(3) 0.3977(2) 0.6889(5) 0.0824(15) Uani 1 1 d U
O4 O 0.8084(4) 0.3596(5) 0.5578(10) 0.171(3) Uani 1 1 d U
O5 O 0.8528(2) 0.1026(2) 0.8697(5) 0.0710(13) Uani 1 1 d U
H1W H 0.8549 0.1231 0.9403 0.106 Uiso 1 1 d R
H2W H 0.8165 0.1017 0.8489 0.106 Uiso 1 1 d R
O6 O 0.9964(2) 0.1385(2) 0.5974(5) 0.0660(12) Uani 1 1 d U
H4W H 1.0063 0.1090 0.5505 0.099 Uiso 1 1 d R
H3W H 0.9855 0.1665 0.5467 0.099 Uiso 1 1 d R
O7 O 0.9517(5) 0.2297(6) 0.4629(13) 0.212(5) Uani 1 1 d U
H6W H 0.9264 0.2290 0.4005 0.319 Uiso 1 1 d R
H5W H 0.9380 0.2484 0.5293 0.319 Uiso 1 1 d R
O8 O 0.2497(7) 0.2027(9) 0.4628(18) 0.152(6) Uani 0.50 1 d PU
H7W H 0.2207 0.2215 0.4301 0.228 Uiso 0.50 1 d PR
H8W H 0.2607 0.1753 0.4108 0.228 Uiso 0.50 1 d PR
N1 N 1.0359(2) 0.2603(2) 1.1939(5) 0.0469(11) Uani 1 1 d .
N2 N 1.1160(3) 0.2309(3) 1.3941(6) 0.0751(18) Uani 1 1 d .
N3 N 0.9962(2) 0.17936(18) 1.0188(4) 0.0418(10) Uani 1 1 d .
N4 N 0.99165(19) 0.13356(18) 0.9315(4) 0.0407(10) Uani 1 1 d .
N5 N 1.06649(19) 0.11267(19) 1.0712(4) 0.0424(10) Uani 1 1 d .
N6 N 0.99893(18) 0.03561(17) 0.7946(4) 0.0348(9) Uani 1 1 d .
N7 N 0.90840(17) 0.03187(19) 0.6318(5) 0.0396(10) Uani 1 1 d .
N8 N 0.86483(18) 0.01754(19) 0.5431(4) 0.0404(10) Uani 1 1 d .
N9 N 0.93326(18) -0.05425(18) 0.5369(4) 0.0375(10) Uani 1 1 d .
N10 N 0.7909(2) -0.0392(2) 0.3755(5) 0.0469(11) Uani 1 1 d .
N11 N 0.8255(3) -0.1378(3) 0.2330(6) 0.0648(15) Uani 1 1 d .
C1 C 1.0542(3) 0.2992(3) 1.2841(6) 0.0546(16) Uani 1 1 d .
H1 H 1.0394 0.3374 1.2813 0.066 Uiso 1 1 calc R
C2 C 1.0942(4) 0.2845(3) 1.3812(7) 0.076(2) Uani 1 1 d .
H2 H 1.1064 0.3136 1.4402 0.091 Uiso 1 1 calc R
C3 C 1.0986(3) 0.1915(3) 1.3025(6) 0.0618(18) Uani 1 1 d .
H3 H 1.1133 0.1533 1.3063 0.074 Uiso 1 1 calc R
C4 C 1.0593(3) 0.2064(2) 1.2022(5) 0.0425(12) Uani 1 1 d .
C5 C 1.0412(2) 0.1651(2) 1.0985(5) 0.0400(12) Uani 1 1 d .
C6 C 1.0334(2) 0.0953(2) 0.9661(5) 0.0365(11) Uani 1 1 d .
C7 C 1.0401(2) 0.0411(2) 0.8882(5) 0.0367(11) Uani 1 1 d .
C8 C 1.0839(2) -0.0009(2) 0.9062(6) 0.0458(13) Uani 1 1 d .
H8 H 1.1125 0.0032 0.9718 0.055 Uiso 1 1 calc R
C9 C 1.0832(3) -0.0498(2) 0.8213(6) 0.0498(14) Uani 1 1 d .
H9 H 1.1120 -0.0787 0.8294 0.060 Uiso 1 1 calc R
C10 C 1.0408(2) -0.0553(2) 0.7276(5) 0.0435(13) Uani 1 1 d .
H10 H 1.0403 -0.0878 0.6712 0.052 Uiso 1 1 calc R
C11 C 0.9982(2) -0.0117(2) 0.7170(5) 0.0343(11) Uani 1 1 d .
C12 C 0.9476(2) -0.0118(2) 0.6256(5) 0.0350(11) Uani 1 1 d .
C13 C 0.8815(2) -0.0339(2) 0.4898(5) 0.0379(11) Uani 1 1 d .
C14 C 0.8437(2) -0.0631(2) 0.3927(5) 0.0390(12) Uani 1 1 d .
C15 C 0.8605(3) -0.1127(3) 0.3228(6) 0.0546(15) Uani 1 1 d .
H15 H 0.8974 -0.1291 0.3389 0.066 Uiso 1 1 calc R
C16 C 0.7723(3) -0.1140(3) 0.2164(6) 0.0625(18) Uani 1 1 d .
H16 H 0.7460 -0.1312 0.1570 0.075 Uiso 1 1 calc R
C17 C 0.7555(3) -0.0640(3) 0.2861(6) 0.0584(16) Uani 1 1 d .
H17 H 0.7187 -0.0474 0.2700 0.070 Uiso 1 1 calc R
C18 C 0.8825(5) 0.2464(5) 0.7704(11) 0.105(2) Uani 1 1 d DU
C19 C 0.8297(5) 0.2665(6) 0.7022(14) 0.139(3) Uani 1 1 d DU
H19A H 0.8023 0.2337 0.6975 0.167 Uiso 1 1 calc R
H19B H 0.8404 0.2766 0.6118 0.167 Uiso 1 1 calc R
C20 C 0.7982(6) 0.3174(5) 0.7603(13) 0.142(3) Uani 1 1 d DU
H20A H 0.7638 0.3029 0.8073 0.170 Uiso 1 1 calc R
H20B H 0.8239 0.3360 0.8252 0.170 Uiso 1 1 calc R
C21 C 0.7791(5) 0.3623(5) 0.6655(12) 0.112(3) Uani 1 1 d DU

loop_
_atom_site_aniso_label
_atom_site_aniso_U_11
_atom_site_aniso_U_22
_atom_site_aniso_U_33
_atom_site_aniso_U_23
_atom_site_aniso_U_13
_atom_site_aniso_U_12
Mn1 0.0413(5) 0.0352(5) 0.0535(5) -0.0054(4) 0.0054(4) 0.0009(3)
Mn2 0.0377(5) 0.0357(5) 0.0441(5) -0.0076(3) -0.0033(3) 0.0059(3)
O1 0.116(4) 0.083(4) 0.123(4) 0.009(3) 0.038(4) 0.027(3)
O2 0.112(4) 0.137(5) 0.102(4) -0.015(4) -0.019(4) 0.009(4)
O3 0.095(3) 0.070(3) 0.082(3) 0.026(3) 0.027(3) 0.008(3)
O4 0.158(6) 0.204(7) 0.151(6) -0.030(5) 0.066(5) -0.025(5)
O5 0.060(3) 0.074(3) 0.079(3) -0.003(2) 0.020(2) 0.008(2)
O6 0.072(3) 0.059(3) 0.067(3) -0.002(2) 0.012(2) -0.002(2)
O7 0.216(8) 0.216(8) 0.205(8) 0.066(7) 0.024(7) 0.039(7)
O8 0.112(8) 0.193(10) 0.150(10) 0.020(8) 0.007(8) 0.015(8)
N1 0.062(3) 0.035(2) 0.043(3) -0.009(2) -0.004(2) 0.001(2)
N2 0.112(5) 0.057(3) 0.056(3) -0.018(3) -0.042(3) 0.010(3)
N3 0.047(3) 0.033(2) 0.045(2) -0.0107(19) -0.005(2) 0.0005(19)
N4 0.045(2) 0.034(2) 0.044(2) -0.0080(19) -0.007(2) 0.0011(19)
N5 0.046(3) 0.041(2) 0.040(2) -0.004(2) -0.007(2) 0.001(2)
N6 0.033(2) 0.032(2) 0.039(2) -0.0026(18) 0.0005(18) -0.0008(17)
N7 0.028(2) 0.040(2) 0.051(3) -0.012(2) -0.0033(19) -0.0003(17)
N8 0.031(2) 0.039(2) 0.051(3) -0.011(2) -0.0047(19) -0.0008(18)
N9 0.035(2) 0.034(2) 0.043(2) -0.0063(18) -0.0004(19) -0.0019(17)
N10 0.041(3) 0.053(3) 0.047(3) -0.010(2) -0.005(2) 0.000(2)
N11 0.065(4) 0.067(4) 0.062(3) -0.028(3) -0.009(3) -0.001(3)
C1 0.079(4) 0.039(3) 0.046(3) -0.012(3) -0.008(3) 0.008(3)
C2 0.126(7) 0.044(4) 0.056(4) -0.017(3) -0.032(4) 0.000(4)
C3 0.089(5) 0.042(3) 0.054(4) -0.010(3) -0.022(3) 0.008(3)
C4 0.053(3) 0.038(3) 0.036(3) -0.002(2) -0.003(2) -0.003(2)
C5 0.044(3) 0.034(3) 0.042(3) -0.004(2) -0.005(2) 0.000(2)
C6 0.039(3) 0.034(3) 0.037(3) -0.006(2) -0.005(2) 0.000(2)
C7 0.037(3) 0.034(3) 0.039(3) -0.002(2) -0.002(2) -0.001(2)
C8 0.043(3) 0.046(3) 0.049(3) -0.003(3) -0.013(2) 0.006(2)
C9 0.046(3) 0.042(3) 0.061(4) -0.006(3) -0.005(3) 0.014(3)
C10 0.040(3) 0.040(3) 0.051(3) -0.013(2) -0.003(2) 0.004(2)
C11 0.032(2) 0.031(3) 0.040(3) -0.005(2) 0.001(2) -0.001(2)
C12 0.031(2) 0.031(2) 0.043(3) -0.006(2) 0.001(2) -0.0006(19)
C13 0.036(3) 0.037(3) 0.041(3) -0.004(2) -0.001(2) -0.004(2)
C14 0.037(3) 0.043(3) 0.037(3) -0.005(2) -0.001(2) -0.005(2)
C15 0.052(3) 0.053(3) 0.059(4) -0.016(3) -0.006(3) -0.003(3)
C16 0.060(4) 0.081(5) 0.046(3) -0.021(3) -0.009(3) -0.013(3)
C17 0.052(4) 0.072(4) 0.051(3) -0.013(3) -0.016(3) 0.002(3)
C18 0.112(5) 0.098(4) 0.105(5) 0.001(4) -0.002(4) 0.027(4)
C19 0.135(5) 0.138(5) 0.144(6) -0.013(5) -0.029(5) 0.048(5)
C20 0.140(6) 0.136(6) 0.150(6) 0.005(5) -0.017(5) 0.052(5)
C21 0.105(5) 0.112(5) 0.119(5) 0.006(4) 0.016(4) 0.014(4)

loop_
_atom_type_symbol
_atom_type_description
_atom_type_scat_dispersion_real
_atom_type_scat_dispersion_imag
_atom_type_scat_source
C C 0.0033 0.0016 'International Tables Vol C Tables 4.2.6.8 and 6.1.1.4'
H H 0.0000 0.0000 'International Tables Vol C Tables 4.2.6.8 and 6.1.1.4'
N N 0.0061 0.0033 'International Tables Vol C Tables 4.2.6.8 and 6.1.1.4'
O O 0.0106 0.0060 'International Tables Vol C Tables 4.2.6.8 and 6.1.1.4'
Mn Mn 0.3368 0.7283 'International Tables Vol C Tables 4.2.6.8 and 6.1.1.4'

loop_
_geom_angle_atom_site_label_1
_geom_angle_atom_site_label_2
_geom_angle_atom_site_label_3
_geom_angle
_geom_angle_site_symmetry_1
_geom_angle_site_symmetry_3
O2 Mn1 O3 98.8(3) . 4_565
O2 Mn1 N3 109.3(2) . .
O3 Mn1 N3 101.0(2) 4_565 .
O2 Mn1 N8 97.8(2) . 3_645
O3 Mn1 N8 98.10(18) 4_565 3_645
N3 Mn1 N8 143.74(16) . 3_645
O2 Mn1 N10 91.6(2) . 3_645
O3 Mn1 N10 166.30(19) 4_565 3_645
N3 Mn1 N10 83.80(16) . 3_645
N8 Mn1 N10 71.46(15) 3_645 3_645
O2 Mn1 N1 176.7(2) . .
O3 Mn1 N1 84.5(2) 4_565 .
N3 Mn1 N1 70.41(16) . .
N8 Mn1 N1 81.19(16) 3_645 .
N10 Mn1 N1 85.12(17) 3_645 .
O5 Mn2 O1 85.8(2) . .
O5 Mn2 O6 160.52(19) . .
O1 Mn2 O6 78.6(2) . .
O5 Mn2 N4 96.19(19) . .
O1 Mn2 N4 97.5(2) . .
O6 Mn2 N4 97.36(17) . .
O5 Mn2 N7 90.26(17) . .
O1 Mn2 N7 123.3(2) . .
O6 Mn2 N7 88.65(16) . .
N4 Mn2 N7 139.03(16) . .
O5 Mn2 N6 112.88(16) . .
O1 Mn2 N6 158.1(2) . .
O6 Mn2 N6 84.95(16) . .
N4 Mn2 N6 70.20(15) . .
N7 Mn2 N6 70.04(15) . .
C18 O1 Mn2 141.6(7) . .
C18 O2 Mn1 133.4(7) . .
C21 O3 Mn1 108.1(6) . 3_644
Mn2 O5 H1W 110.0 . .
Mn2 O5 H2W 133.8 . .
H1W O5 H2W 105.8 . .
Mn2 O6 H4W 110.7 . .
Mn2 O6 H3W 116.8 . .
H4W O6 H3W 109.3 . .
H6W O7 H5W 110.3 . .
H7W O8 H8W 110.7 . .
C1 N1 C4 116.1(5) . .
C1 N1 Mn1 130.1(4) . .
C4 N1 Mn1 113.6(3) . .
C2 N2 C3 115.8(6) . .
C5 N3 N4 105.0(4) . .
C5 N3 Mn1 120.4(3) . .
N4 N3 Mn1 133.2(3) . .
C6 N4 N3 105.9(4) . .
C6 N4 Mn2 118.4(3) . .
N3 N4 Mn2 135.7(3) . .
C5 N5 C6 100.4(4) . .
C11 N6 C7 120.1(4) . .
C11 N6 Mn2 120.0(3) . .
C7 N6 Mn2 119.7(3) . .
C12 N7 N8 105.9(4) . .
C12 N7 Mn2 116.7(3) . .
N8 N7 Mn2 136.9(3) . .
C13 N8 N7 105.3(4) . .
C13 N8 Mn1 116.1(3) . 4_564
N7 N8 Mn1 134.7(3) . 4_564
C13 N9 C12 101.5(4) . .
C14 N10 C17 117.4(5) . .
C14 N10 Mn1 114.5(3) . 4_564
C17 N10 Mn1 128.0(4) . 4_564
C15 N11 C16 116.8(5) . .
N1 C1 C2 122.0(6) . .
N1 C1 H1 119.0 . .
C2 C1 H1 119.0 . .
N2 C2 C1 122.7(6) . .
N2 C2 H2 118.6 . .
C1 C2 H2 118.6 . .
N2 C3 C4 121.8(6) . .
N2 C3 H3 119.1 . .
C4 C3 H3 119.1 . .
N1 C4 C3 121.5(5) . .
N1 C4 C5 115.5(5) . .
C3 C4 C5 123.0(5) . .
N3 C5 N5 114.5(4) . .
N3 C5 C4 119.1(5) . .
N5 C5 C4 126.3(5) . .
N4 C6 N5 114.1(4) . .
N4 C6 C7 118.7(4) . .
N5 C6 C7 127.2(5) . .
N6 C7 C8 122.0(5) . .
N6 C7 C6 112.7(4) . .
C8 C7 C6 125.4(5) . .
C7 C8 C9 117.0(5) . .
C7 C8 H8 121.5 . .
C9 C8 H8 121.5 . .
C10 C9 C8 120.6(5) . .
C10 C9 H9 119.7 . .
C8 C9 H9 119.7 . .
C9 C10 C11 118.9(5) . .
C9 C10 H10 120.6 . .
C11 C10 H10 120.6 . .
N6 C11 C10 121.5(5) . .
N6 C11 C12 112.3(4) . .
C10 C11 C12 126.2(4) . .
N7 C12 N9 113.6(4) . .
N7 C12 C11 119.3(4) . .
N9 C12 C11 127.0(4) . .
N8 C13 N9 113.7(4) . .
N8 C13 C14 119.9(5) . .
N9 C13 C14 126.4(5) . .
N10 C14 C15 121.0(5) . .
N10 C14 C13 115.7(5) . .
C15 C14 C13 123.4(5) . .
N11 C15 C14 122.1(6) . .
N11 C15 H15 118.9 . .
C14 C15 H15 118.9 . .
N11 C16 C17 121.1(6) . .
N11 C16 H16 119.4 . .
C17 C16 H16 119.4 . .
N10 C17 C16 121.5(6) . .
N10 C17 H17 119.2 . .
C16 C17 H17 119.2 . .
O2 C18 O1 136.1(10) . .
O2 C18 C19 113.2(9) . .
O1 C18 C19 110.7(10) . .
C18 C19 C20 117.1(11) . .
C18 C19 H19A 108.0 . .
C20 C19 H19A 108.0 . .
C18 C19 H19B 108.0 . .
C20 C19 H19B 108.0 . .
H19A C19 H19B 107.3 . .
C21 C20 C19 115.3(12) . .
C21 C20 H20A 108.5 . .
C19 C20 H20A 108.5 . .
C21 C20 H20B 108.5 . .
C19 C20 H20B 108.5 . .
H20A C20 H20B 107.5 . .
O3 C21 O4 125.4(11) . .
O3 C21 C20 122.8(10) . .
O4 C21 C20 111.7(11) . .

loop_
_geom_bond_atom_site_label_1
_geom_bond_atom_site_label_2
_geom_bond_distance
_geom_bond_site_symmetry_2
Mn1 O2 2.135(7) .
Mn1 O3 2.191(5) 4_565
Mn1 N3 2.204(4) .
Mn1 N8 2.240(4) 3_645
Mn1 N10 2.388(5) 3_645
Mn1 N1 2.464(5) .
Mn2 O5 2.161(4) .
Mn2 O1 2.186(6) .
Mn2 O6 2.235(5) .
Mn2 N4 2.250(4) .
Mn2 N7 2.277(4) .
Mn2 N6 2.303(4) .
O1 C18 1.263(11) .
O2 C18 1.235(12) .
O3 C21 1.267(11) .
O3 Mn1 2.191(5) 3_644
O4 C21 1.272(13) .
O5 H1W 0.8500 .
O5 H2W 0.8501 .
O6 H4W 0.8500 .
O6 H3W 0.8500 .
O7 H6W 0.8500 .
O7 H5W 0.8501 .
O8 H7W 0.8500 .
O8 H8W 0.8500 .
N1 C1 1.332(7) .
N1 C4 1.334(7) .
N2 C2 1.318(9) .
N2 C3 1.343(8) .
N3 C5 1.339(7) .
N3 N4 1.365(6) .
N4 C6 1.330(7) .
N5 C5 1.347(7) .
N5 C6 1.356(6) .
N6 C11 1.327(6) .
N6 C7 1.332(6) .
N7 C12 1.332(6) .
N7 N8 1.371(6) .
N8 C13 1.339(7) .
N8 Mn1 2.240(4) 4_564
N9 C13 1.347(6) .
N9 C12 1.352(6) .
N10 C14 1.327(7) .
N10 C17 1.329(7) .
N10 Mn1 2.388(5) 4_564
N11 C15 1.331(8) .
N11 C16 1.331(9) .
C1 C2 1.376(9) .
C1 H1 0.9300 .
C2 H2 0.9300 .
C3 C4 1.389(8) .
C3 H3 0.9300 .
C4 C5 1.462(7) .
C6 C7 1.464(7) .
C7 C8 1.390(7) .
C8 C9 1.401(8) .
C8 H8 0.9300 .
C9 C10 1.352(8) .
C9 H9 0.9300 .
C10 C11 1.387(7) .
C10 H10 0.9300 .
C11 C12 1.472(7) .
C13 C14 1.458(7) .
C14 C15 1.380(8) .
C15 H15 0.9300 .
C16 C17 1.387(9) .
C16 H16 0.9300 .
C17 H17 0.9300 .
C18 C19 1.455(10) .
C19 C20 1.477(10) .
C19 H19A 0.9700 .
C19 H19B 0.9700 .
C20 C21 1.461(10) .
C20 H20A 0.9700 .
C20 H20B 0.9700 .

loop_
_geom_hbond_atom_site_label_D
_geom_hbond_atom_site_label_H
_geom_hbond_atom_site_label_A
_geom_hbond_distance_DH
_geom_hbond_distance_HA
_geom_hbond_distance_DA
_geom_hbond_angle_DHA
_geom_hbond_site_symmetry_A
O5 H1W O4 0.85 1.96 2.772(10) 160.5 4_565
O5 H2W O3 0.85 2.02 2.735(7) 141.3 2_655
O5 H2W O7 0.85 2.58 3.191(13) 129.8 4_565
O6 H3W O7 0.85 1.83 2.671(12) 168.9 .
O6 H4W N9 0.85 2.05 2.834(6) 153.4 5_756
O7 H5W O1 0.85 2.29 2.834(14) 122.2 .
O7 H6W O3 0.85 2.36 3.111(14) 147.9 4_564
O8 H7W N2 0.85 2.41 3.174(17) 149.8 1_454

loop_
_geom_torsion_atom_site_label_1
_geom_torsion_atom_site_label_2
_geom_torsion_atom_site_label_3
_geom_torsion_atom_site_label_4
_geom_torsion
_geom_torsion_site_symmetry_1
_geom_torsion_site_symmetry_4
O5 Mn2 O1 C18 47.5(12) . .
O6 Mn2 O1 C18 -144.2(12) . .
N4 Mn2 O1 C18 -48.2(12) . .
N7 Mn2 O1 C18 135.1(12) . .
N6 Mn2 O1 C18 -102.2(12) . .
O3 Mn1 O2 C18 -113.1(11) 4_565 .
N3 Mn1 O2 C18 -8.1(11) . .
N8 Mn1 O2 C18 147.4(10) 3_645 .
N10 Mn1 O2 C18 75.9(11) 3_645 .
N1 Mn1 O2 C18 76(4) . .
O2 Mn1 N1 C1 98(4) . .
O3 Mn1 N1 C1 -73.2(6) 4_565 .
N3 Mn1 N1 C1 -177.0(6) . .
N8 Mn1 N1 C1 25.9(5) 3_645 .
N10 Mn1 N1 C1 97.9(6) 3_645 .
O2 Mn1 N1 C4 -87(4) . .
O3 Mn1 N1 C4 101.6(4) 4_565 .
N3 Mn1 N1 C4 -2.2(4) . .
N8 Mn1 N1 C4 -159.3(4) 3_645 .
N10 Mn1 N1 C4 -87.4(4) 3_645 .
O2 Mn1 N3 C5 172.5(4) . .
O3 Mn1 N3 C5 -84.1(4) 4_565 .
N8 Mn1 N3 C5 36.5(6) 3_645 .
N10 Mn1 N3 C5 83.0(4) 3_645 .
N1 Mn1 N3 C5 -4.1(4) . .
O2 Mn1 N3 N4 8.3(5) . .
O3 Mn1 N3 N4 111.8(5) 4_565 .
N8 Mn1 N3 N4 -127.7(4) 3_645 .
N10 Mn1 N3 N4 -81.2(5) 3_645 .
N1 Mn1 N3 N4 -168.2(5) . .
C5 N3 N4 C6 0.8(6) . .
Mn1 N3 N4 C6 166.7(4) . .
C5 N3 N4 Mn2 -179.2(4) . .
Mn1 N3 N4 Mn2 -13.3(8) . .
O5 Mn2 N4 C6 113.7(4) . .
O1 Mn2 N4 C6 -159.7(4) . .
O6 Mn2 N4 C6 -80.3(4) . .
N7 Mn2 N4 C6 16.1(5) . .
N6 Mn2 N4 C6 1.6(4) . .
O5 Mn2 N4 N3 -66.3(5) . .
O1 Mn2 N4 N3 20.3(5) . .
O6 Mn2 N4 N3 99.7(5) . .
N7 Mn2 N4 N3 -163.8(4) . .
N6 Mn2 N4 N3 -178.4(5) . .
O5 Mn2 N6 C11 92.0(4) . .
O1 Mn2 N6 C11 -121.1(6) . .
O6 Mn2 N6 C11 -79.9(4) . .
N4 Mn2 N6 C11 -179.6(4) . .
N7 Mn2 N6 C11 10.5(4) . .
O5 Mn2 N6 C7 -92.7(4) . .
O1 Mn2 N6 C7 54.3(7) . .
O6 Mn2 N6 C7 95.4(4) . .
N4 Mn2 N6 C7 -4.3(4) . .
N7 Mn2 N6 C7 -174.2(4) . .
O5 Mn2 N7 C12 -125.3(4) . .
O1 Mn2 N7 C12 149.5(4) . .
O6 Mn2 N7 C12 74.1(4) . .
N4 Mn2 N7 C12 -25.6(5) . .
N6 Mn2 N7 C12 -11.0(4) . .
O5 Mn2 N7 N8 64.5(5) . .
O1 Mn2 N7 N8 -20.7(6) . .
O6 Mn2 N7 N8 -96.0(5) . .
N4 Mn2 N7 N8 164.3(4) . .
N6 Mn2 N7 N8 178.9(5) . .
C12 N7 N8 C13 -0.2(5) . .
Mn2 N7 N8 C13 170.6(4) . .
C12 N7 N8 Mn1 155.7(4) . 4_564
Mn2 N7 N8 Mn1 -33.5(8) . 4_564
C4 N1 C1 C2 -0.8(10) . .
Mn1 N1 C1 C2 173.8(6) . .
C3 N2 C2 C1 2.8(12) . .
N1 C1 C2 N2 -1.9(13) . .
C2 N2 C3 C4 -1.2(11) . .
C1 N1 C4 C3 2.4(9) . .
Mn1 N1 C4 C3 -173.1(5) . .
C1 N1 C4 C5 -177.0(5) . .
Mn1 N1 C4 C5 7.5(6) . .
N2 C3 C4 N1 -1.5(11) . .
N2 C3 C4 C5 177.8(6) . .
N4 N3 C5 N5 -0.7(6) . .
Mn1 N3 C5 N5 -168.8(4) . .
N4 N3 C5 C4 177.9(5) . .
Mn1 N3 C5 C4 9.9(7) . .
C6 N5 C5 N3 0.3(6) . .
C6 N5 C5 C4 -178.3(5) . .
N1 C4 C5 N3 -11.6(8) . .
C3 C4 C5 N3 169.0(6) . .
N1 C4 C5 N5 166.9(5) . .
C3 C4 C5 N5 -12.4(9) . .
N3 N4 C6 N5 -0.7(6) . .
Mn2 N4 C6 N5 179.3(3) . .
N3 N4 C6 C7 -179.1(4) . .
Mn2 N4 C6 C7 0.9(6) . .
C5 N5 C6 N4 0.2(6) . .
C5 N5 C6 C7 178.5(5) . .
C11 N6 C7 C8 1.6(8) . .
Mn2 N6 C7 C8 -173.8(4) . .
C11 N6 C7 C6 -178.7(4) . .
Mn2 N6 C7 C6 5.9(6) . .
N4 C6 C7 N6 -4.5(7) . .
N5 C6 C7 N6 177.3(5) . .
N4 C6 C7 C8 175.3(5) . .
N5 C6 C7 C8 -2.9(9) . .
N6 C7 C8 C9 -0.1(8) . .
C6 C7 C8 C9 -179.8(5) . .
C7 C8 C9 C10 -0.7(9) . .
C8 C9 C10 C11 0.0(9) . .
C7 N6 C11 C10 -2.3(7) . .
Mn2 N6 C11 C10 173.0(4) . .
C7 N6 C11 C12 176.4(4) . .
Mn2 N6 C11 C12 -8.2(6) . .
C9 C10 C11 N6 1.5(8) . .
C9 C10 C11 C12 -177.0(5) . .
N8 N7 C12 N9 0.7(6) . .
Mn2 N7 C12 N9 -172.3(3) . .
N8 N7 C12 C11 -175.6(4) . .
Mn2 N7 C12 C11 11.4(6) . .
C13 N9 C12 N7 -0.9(6) . .
C13 N9 C12 C11 175.1(5) . .
N6 C11 C12 N7 -2.2(7) . .
C10 C11 C12 N7 176.4(5) . .
N6 C11 C12 N9 -178.0(5) . .
C10 C11 C12 N9 0.7(9) . .
N7 N8 C13 N9 -0.4(6) . .
Mn1 N8 C13 N9 -161.5(3) 4_564 .
N7 N8 C13 C14 178.3(4) . .
Mn1 N8 C13 C14 17.1(6) 4_564 .
C12 N9 C13 N8 0.8(6) . .
C12 N9 C13 C14 -177.8(5) . .
C17 N10 C14 C15 -1.7(8) . .
Mn1 N10 C14 C15 174.7(4) 4_564 .
C17 N10 C14 C13 178.9(5) . .
Mn1 N10 C14 C13 -4.6(6) 4_564 .
N8 C13 C14 N10 -7.9(7) . .
N9 C13 C14 N10 170.5(5) . .
N8 C13 C14 C15 172.7(5) . .
N9 C13 C14 C15 -8.8(9) . .
C16 N11 C15 C14 -2.1(10) . .
N10 C14 C15 N11 1.9(10) . .
C13 C14 C15 N11 -178.8(6) . .
C15 N11 C16 C17 2.4(11) . .
C14 N10 C17 C16 2.0(10) . .
Mn1 N10 C17 C16 -173.8(5) 4_564 .
N11 C16 C17 N10 -2.5(11) . .
Mn1 O2 C18 O1 -13(2) . .
Mn1 O2 C18 C19 169.5(9) . .
Mn2 O1 C18 O2 54(2) . .
Mn2 O1 C18 C19 -128.9(11) . .
O2 C18 C19 C20 -5.1(19) . .
O1 C18 C19 C20 176.9(12) . .
C18 C19 C20 C21 135.8(13) . .
Mn1 O3 C21 O4 -6.2(15) 3_644 .
Mn1 O3 C21 C20 176.1(10) 3_644 .
C19 C20 C21 O3 157.0(12) . .
C19 C20 C21 O4 -21.1(18) . .
